data_4025571
loop_
_publ_author_name
'Alexander F. Khlebnikov'
'Mikhail S. Novikov'
'Petr P. Petrovskii'
'Alexander S. Konev'
'Dmitrii S. Yufit'
'Stanislav I. Selivanov'
'Holm Frauendorf'

_publ_contact_author_address
;
Department of Chemistry
Durham University
South Rd.
Durham
DH1 3LE
UK
;
_publ_contact_author_email d.s.yufit@durham.ac.uk
_publ_contact_author_fax '0191 384 4737'
_publ_contact_author_name 'Dmitry Yufit'
_publ_contact_author_phone '0191 334 2004'
_publ_section_title
;
 Stereoselective Cycloaddition of Dibenzoxazepinium Ylides to Acetylenes
 and Fullerene C60. Conformational Behavior of
 3-Aryldibenzo[b,f]pyrrolo[1,2-d][1,4]oxazepine Systems
;
_journal_name_full 'Journal of Organic Chemistry'
_journal_page_first 5211
_journal_page_last 5215
_journal_paper_doi 10.1021/jo100966j
_journal_volume 75
_journal_year 2010
_chemical_formula_moiety 'C30 H23 N O3'
_chemical_formula_sum 'C30 H23 N O3'
_chemical_formula_weight 445.49
_chemical_melting_point 195
_chemical_name_systematic
;
Methyl (3RS,13bRS)-1,3-phenyl-3,13b-dihydrodibenzo[b,f]pyrrolo[1,2-d]
[1,4]oxazepine-2-carboxylate
;
_space_group_IT_number 2
_symmetry_cell_setting triclinic
_symmetry_space_group_name_Hall '-P 1'
_symmetry_space_group_name_H-M 'P -1'
_atom_sites_solution_hydrogens difmap
_atom_sites_solution_primary direct
_atom_sites_solution_secondary difmap
_audit_creation_method SHELXL-97
_cell_angle_alpha 108.927(10)
_cell_angle_beta 98.385(10)
_cell_angle_gamma 107.894(10)
_cell_formula_units_Z 2
_cell_length_a 8.8961(2)
_cell_length_b 10.4555(3)
_cell_length_c 13.7527(4)
_cell_measurement_reflns_used 5755
_cell_measurement_temperature 120(2)
_cell_measurement_theta_max 30.477
_cell_measurement_theta_min 2.182
_cell_volume 1107.84(15)
_computing_cell_refinement 'Bruker SAINT'
_computing_data_collection 'Bruker SMART'
_computing_data_reduction 'SAINT v6.45A (Bruker, 2003)'
_computing_molecular_graphics
;
Olex2, Durham University (compiled Mar 6 2009 16:11:20)
;
_computing_publication_material
;
Olex2, Durham University (compiled Mar 6 2009 16:11:20)
;
_computing_structure_refinement 'SHELXL-97 (Sheldrick, 1997)'
_computing_structure_solution 'SHELXS-97 (Sheldrick, 1990)/Bruker'
_diffrn_ambient_temperature 120(2)
_diffrn_detector 'CCD area detector'
_diffrn_detector_area_resol_mean 8.0
_diffrn_detector_type 'Bruker SMART CCD 6000 area detector'
_diffrn_measured_fraction_theta_full 0.995
_diffrn_measured_fraction_theta_max 0.995
_diffrn_measurement_device 'three-circle diffractometer'
_diffrn_measurement_device_type 'Bruker SMART CCD 6000 area detector'
_diffrn_measurement_method '\w scans'
_diffrn_radiation_monochromator graphite
_diffrn_radiation_probe x-ray
_diffrn_radiation_source 'fine-focus sealed tube'
_diffrn_radiation_type MoK\a
_diffrn_radiation_wavelength 0.71073
_diffrn_radiation_xray_symbol K-L~3~
_diffrn_reflns_av_R_equivalents 0.0246
_diffrn_reflns_av_sigmaI/netI 0.0302
_diffrn_reflns_limit_h_max 12
_diffrn_reflns_limit_h_min -12
_diffrn_reflns_limit_k_max 14
_diffrn_reflns_limit_k_min -14
_diffrn_reflns_limit_l_max 18
_diffrn_reflns_limit_l_min -18
_diffrn_reflns_number 13759
_diffrn_reflns_theta_full 29.00
_diffrn_reflns_theta_max 29.00
_diffrn_reflns_theta_min 2.18
_diffrn_source 'sealed X-ray tube'
_diffrn_source_current 35.0
_diffrn_source_power 1.75
_diffrn_source_target Mo
_diffrn_source_voltage 50.0
_exptl_absorpt_coefficient_mu 0.086
_exptl_absorpt_correction_T_max 1.0
_exptl_absorpt_correction_T_min 0.4755
_exptl_absorpt_correction_type multi-scan
_exptl_absorpt_process_details
;
 SADABS-2006/1 (Bruker,2006) was used for absorption correction.
 R(int) was 0.0479 before and 0.0250 after correction.
 The Ratio of minimum to maximum transmission is 0.4755.
 The \l/2 correction factor is 0.0015
;
_exptl_crystal_colour 'light colourless'
_exptl_crystal_colour_modifier light
_exptl_crystal_colour_primary colourless
_exptl_crystal_density_diffrn 1.336
_exptl_crystal_density_method 'not measured'
_exptl_crystal_description block
_exptl_crystal_F_000 468
_exptl_crystal_size_max 0.48
_exptl_crystal_size_mid 0.2
_exptl_crystal_size_min 0.18
_refine_diff_density_max 0.520
_refine_diff_density_min -0.293
_refine_diff_density_rms 0.058
_refine_ls_extinction_method none
_refine_ls_goodness_of_fit_ref 1.050
_refine_ls_hydrogen_treatment refall
_refine_ls_matrix_type full
_refine_ls_number_parameters 399
_refine_ls_number_reflns 5867
_refine_ls_number_restraints 0
_refine_ls_restrained_S_all 1.050
_refine_ls_R_factor_all 0.0580
_refine_ls_R_factor_gt 0.0468
_refine_ls_shift/su_max 0.000
_refine_ls_shift/su_mean 0.000
_refine_ls_structure_factor_coef Fsqd
_refine_ls_weighting_details
;
calc w=1/[\s^2^(Fo^2^)+(0.0900P)^2^+0.1900P] where P=(Fo^2^+2Fc^2^)/3
;
_refine_ls_weighting_scheme calc
_refine_ls_wR_factor_gt 0.1327
_refine_ls_wR_factor_ref 0.1442
_reflns_number_gt 4724
_reflns_number_total 5867
_reflns_threshold_expression >2sigma(I)
_cod_data_source_file jo100966j_si_007.cif
_cod_data_source_block SAD_15c
_cod_depositor_comments
;
The following automatic conversions were performed:

'_symmetry_cell_setting' value 'Triclinic' changed to 'triclinic'
according to the built-in table from CIF Core dictionary named
'cif_core.dic' version 2.4.1 from 2010-06-29.

Automatic conversion script
Id: cif_fix_values 1646 2011-03-28 12:23:43Z adriana 
;
_cod_original_cell_volume 1107.8(1)
_cod_database_code 4025571

loop_
_symmetry_equiv_pos_as_xyz
'x, y, z'
'-x, -y, -z'

loop_
_atom_site_label
_atom_site_type_symbol
_atom_site_fract_x
_atom_site_fract_y
_atom_site_fract_z
_atom_site_U_iso_or_equiv
_atom_site_adp_type
_atom_site_occupancy
_atom_site_symmetry_multiplicity
_atom_site_calc_flag
_atom_site_refinement_flags
_atom_site_disorder_assembly
_atom_site_disorder_group
O7 O 0.84045(11) 0.78928(10) 0.24446(8) 0.0251(2) Uani 1 1 d . . .
O32 O 1.02859(12) 1.49682(10) 0.21554(8) 0.0317(2) Uani 1 1 d . . .
O33 O 0.80945(12) 1.34203(10) 0.07743(8) 0.0296(2) Uani 1 1 d . . .
N3 N 0.79467(12) 1.04984(11) 0.23104(8) 0.0206(2) Uani 1 1 d . . .
C1 C 0.69603(15) 0.81488(13) 0.24998(10) 0.0219(2) Uani 1 1 d . . .
C2 C 0.67246(14) 0.93876(13) 0.24118(9) 0.0199(2) Uani 1 1 d . . .
C4 C 0.94103(14) 1.03342(12) 0.20070(9) 0.0183(2) Uani 1 1 d . . .
C5 C 1.05116(15) 1.02394(13) 0.29095(9) 0.0199(2) Uani 1 1 d . . .
C6 C 0.98729(15) 0.90034(13) 0.31313(10) 0.0225(2) Uani 1 1 d . . .
C8 C 0.57123(17) 0.70576(14) 0.25981(11) 0.0267(3) Uani 1 1 d . . .
C9 C 0.41926(17) 0.71457(15) 0.26213(11) 0.0298(3) Uani 1 1 d . . .
C10 C 0.39394(16) 0.83634(15) 0.25520(11) 0.0277(3) Uani 1 1 d . . .
C11 C 0.51863(15) 0.94657(14) 0.24534(10) 0.0233(2) Uani 1 1 d . . .
C12 C 1.20341(16) 1.12971(14) 0.35545(10) 0.0240(3) Uani 1 1 d . . .
C13 C 1.28934(17) 1.11136(15) 0.44005(11) 0.0289(3) Uani 1 1 d . . .
C14 C 1.22212(19) 0.98791(17) 0.46109(11) 0.0307(3) Uani 1 1 d . . .
C15 C 1.07027(17) 0.88129(16) 0.39759(11) 0.0281(3) Uani 1 1 d . . .
C16 C 0.76855(14) 1.17642(12) 0.22177(9) 0.0189(2) Uani 1 1 d . . .
C17 C 0.91605(14) 1.24278(12) 0.18597(9) 0.0188(2) Uani 1 1 d . . .
C18 C 1.01123(14) 1.16414(12) 0.17281(9) 0.0185(2) Uani 1 1 d . . .
C19 C 0.75602(14) 1.28049(13) 0.32495(10) 0.0206(2) Uani 1 1 d . . .
C20 C 0.92908(14) 1.37549(13) 0.16344(9) 0.0201(2) Uani 1 1 d . . .
C21 C 1.15157(14) 1.17889(13) 0.12616(9) 0.0191(2) Uani 1 1 d . . .
C22 C 0.83898(17) 1.29323(14) 0.42346(10) 0.0261(3) Uani 1 1 d . . .
C23 C 0.8254(2) 1.38654(16) 0.51760(11) 0.0326(3) Uani 1 1 d . . .
C24 C 0.7311(2) 1.46834(16) 0.51321(12) 0.0345(3) Uani 1 1 d . . .
C25 C 0.6497(2) 1.45795(18) 0.41539(13) 0.0382(3) Uani 1 1 d . . .
C26 C 0.66062(18) 1.36301(16) 0.32106(11) 0.0305(3) Uani 1 1 d . . .
C27 C 1.23367(16) 1.30397(14) 0.10866(11) 0.0243(3) Uani 1 1 d . . .
C28 C 1.35844(16) 1.30954(15) 0.05855(11) 0.0270(3) Uani 1 1 d . . .
C29 C 1.40621(15) 1.19117(15) 0.02505(10) 0.0249(3) Uani 1 1 d . . .
C30 C 1.32948(15) 1.06825(14) 0.04430(10) 0.0237(3) Uani 1 1 d . . .
C31 C 1.20367(15) 1.06173(13) 0.09383(9) 0.0215(2) Uani 1 1 d . . .
C34 C 0.7999(2) 1.46466(17) 0.05268(13) 0.0342(3) Uani 1 1 d . . .
H4 H 0.9051(19) 0.9414(17) 0.1369(13) 0.023(4) Uiso 1 1 d . . .
H8 H 0.598(2) 0.625(2) 0.2687(14) 0.035(4) Uiso 1 1 d . . .
H9 H 0.327(2) 0.639(2) 0.2700(15) 0.041(5) Uiso 1 1 d . . .
H10 H 0.289(2) 0.8428(18) 0.2579(13) 0.029(4) Uiso 1 1 d . . .
H11 H 0.4960(19) 1.0317(17) 0.2400(13) 0.024(4) Uiso 1 1 d . . .
H12 H 1.250(2) 1.2148(18) 0.3392(13) 0.024(4) Uiso 1 1 d . . .
H13 H 1.395(2) 1.1843(19) 0.4840(14) 0.031(4) Uiso 1 1 d . . .
H14 H 1.278(2) 0.977(2) 0.5206(15) 0.041(5) Uiso 1 1 d . . .
H15 H 1.021(2) 0.796(2) 0.4120(14) 0.033(4) Uiso 1 1 d . . .
H16 H 0.6688(19) 1.1512(17) 0.1648(12) 0.021(4) Uiso 1 1 d . . .
H22 H 0.906(2) 1.2352(19) 0.4247(14) 0.032(4) Uiso 1 1 d . . .
H23 H 0.886(2) 1.398(2) 0.5899(16) 0.045(5) Uiso 1 1 d . . .
H24 H 0.722(2) 1.538(2) 0.5814(15) 0.044(5) Uiso 1 1 d . . .
H25 H 0.582(2) 1.518(2) 0.4121(16) 0.044(5) Uiso 1 1 d . . .
H26 H 0.602(2) 1.351(2) 0.2476(15) 0.039(5) Uiso 1 1 d . . .
H27 H 1.202(2) 1.3849(19) 0.1299(14) 0.033(4) Uiso 1 1 d . . .
H28 H 1.414(2) 1.398(2) 0.0467(15) 0.040(5) Uiso 1 1 d . . .
H29 H 1.492(2) 1.1916(18) -0.0117(14) 0.030(4) Uiso 1 1 d . . .
H30 H 1.3621(19) 0.9839(18) 0.0212(12) 0.023(4) Uiso 1 1 d . . .
H31 H 1.152(2) 0.9726(18) 0.1061(13) 0.026(4) Uiso 1 1 d . . .
H341 H 0.758(2) 1.526(2) 0.1061(15) 0.040(5) Uiso 1 1 d . . .
H342 H 0.902(3) 1.520(2) 0.0476(17) 0.052(6) Uiso 1 1 d . . .
H343 H 0.722(2) 1.420(2) -0.0175(16) 0.043(5) Uiso 1 1 d . . .

loop_
_atom_site_aniso_label
_atom_site_aniso_U_11
_atom_site_aniso_U_22
_atom_site_aniso_U_33
_atom_site_aniso_U_23
_atom_site_aniso_U_13
_atom_site_aniso_U_12
O7 0.0247(4) 0.0193(4) 0.0317(5) 0.0092(4) 0.0080(4) 0.0094(3)
O32 0.0307(5) 0.0200(4) 0.0369(5) 0.0091(4) 0.0007(4) 0.0059(4)
O33 0.0330(5) 0.0223(4) 0.0302(5) 0.0120(4) -0.0023(4) 0.0095(4)
N3 0.0192(5) 0.0183(5) 0.0284(5) 0.0113(4) 0.0092(4) 0.0092(4)
C1 0.0226(6) 0.0197(5) 0.0214(5) 0.0061(4) 0.0059(4) 0.0073(4)
C2 0.0207(5) 0.0193(5) 0.0178(5) 0.0060(4) 0.0061(4) 0.0060(4)
C4 0.0177(5) 0.0170(5) 0.0202(5) 0.0067(4) 0.0046(4) 0.0075(4)
C5 0.0225(5) 0.0196(5) 0.0195(5) 0.0070(4) 0.0058(4) 0.0111(4)
C6 0.0235(6) 0.0227(6) 0.0232(6) 0.0087(5) 0.0076(5) 0.0112(5)
C8 0.0298(6) 0.0198(6) 0.0274(6) 0.0086(5) 0.0077(5) 0.0063(5)
C9 0.0282(6) 0.0246(6) 0.0309(7) 0.0089(5) 0.0098(5) 0.0036(5)
C10 0.0222(6) 0.0280(6) 0.0277(6) 0.0068(5) 0.0087(5) 0.0061(5)
C11 0.0215(6) 0.0236(6) 0.0222(6) 0.0066(5) 0.0060(5) 0.0077(5)
C12 0.0261(6) 0.0213(6) 0.0230(6) 0.0062(4) 0.0045(5) 0.0104(5)
C13 0.0293(7) 0.0300(7) 0.0223(6) 0.0046(5) 0.0014(5) 0.0131(5)
C14 0.0366(7) 0.0387(7) 0.0227(6) 0.0130(5) 0.0071(5) 0.0214(6)
C15 0.0338(7) 0.0319(7) 0.0289(6) 0.0173(5) 0.0121(5) 0.0186(6)
C16 0.0189(5) 0.0191(5) 0.0211(5) 0.0087(4) 0.0060(4) 0.0093(4)
C17 0.0188(5) 0.0184(5) 0.0178(5) 0.0066(4) 0.0037(4) 0.0062(4)
C18 0.0185(5) 0.0174(5) 0.0174(5) 0.0053(4) 0.0035(4) 0.0059(4)
C19 0.0213(5) 0.0192(5) 0.0227(5) 0.0084(4) 0.0079(4) 0.0085(4)
C20 0.0204(5) 0.0207(5) 0.0217(5) 0.0084(4) 0.0076(4) 0.0101(4)
C21 0.0179(5) 0.0202(5) 0.0185(5) 0.0069(4) 0.0039(4) 0.0074(4)
C22 0.0308(6) 0.0248(6) 0.0237(6) 0.0089(5) 0.0067(5) 0.0131(5)
C23 0.0437(8) 0.0292(7) 0.0227(6) 0.0076(5) 0.0080(6) 0.0142(6)
C24 0.0493(9) 0.0267(7) 0.0293(7) 0.0069(5) 0.0179(6) 0.0177(6)
C25 0.0522(9) 0.0376(8) 0.0383(8) 0.0146(6) 0.0192(7) 0.0317(7)
C26 0.0372(7) 0.0338(7) 0.0282(6) 0.0120(5) 0.0101(6) 0.0232(6)
C27 0.0241(6) 0.0223(6) 0.0296(6) 0.0110(5) 0.0098(5) 0.0107(5)
C28 0.0245(6) 0.0285(6) 0.0312(6) 0.0154(5) 0.0096(5) 0.0094(5)
C29 0.0197(5) 0.0316(6) 0.0219(6) 0.0088(5) 0.0054(5) 0.0095(5)
C30 0.0217(6) 0.0257(6) 0.0210(5) 0.0045(5) 0.0039(4) 0.0113(5)
C31 0.0209(5) 0.0207(5) 0.0215(5) 0.0067(4) 0.0037(4) 0.0085(4)
C34 0.0387(8) 0.0309(7) 0.0400(8) 0.0215(6) 0.0054(7) 0.0164(6)

loop_
_atom_type_symbol
_atom_type_description
_atom_type_scat_dispersion_real
_atom_type_scat_dispersion_imag
_atom_type_scat_source
C C 0.0033 0.0016 'International Tables Vol C Tables 4.2.6.8 and 6.1.1.4'
H H 0.0000 0.0000 'International Tables Vol C Tables 4.2.6.8 and 6.1.1.4'
O O 0.0106 0.0060 'International Tables Vol C Tables 4.2.6.8 and 6.1.1.4'
N N 0.0061 0.0033 'International Tables Vol C Tables 4.2.6.8 and 6.1.1.4'

loop_
_geom_angle_atom_site_label_1
_geom_angle_atom_site_label_2
_geom_angle_atom_site_label_3
_geom_angle
_geom_angle_site_symmetry_1
_geom_angle_site_symmetry_3
_geom_angle_publ_flag
C6 O7 C1 117.27(9) . . ?
C20 O33 C34 115.63(11) . . ?
C2 N3 C16 121.94(10) . . ?
C2 N3 C4 123.06(10) . . ?
C16 N3 C4 113.12(9) . . ?
C8 C1 O7 115.26(11) . . ?
C8 C1 C2 121.07(12) . . ?
O7 C1 C2 123.61(11) . . ?
N3 C2 C11 120.72(11) . . ?
N3 C2 C1 122.54(11) . . ?
C11 C2 C1 116.73(11) . . ?
N3 C4 C18 103.00(9) . . ?
N3 C4 C5 109.62(9) . . ?
C18 C4 C5 116.22(10) . . ?
N3 C4 H4 108.1(9) . . ?
C18 C4 H4 110.7(9) . . ?
C5 C4 H4 108.8(9) . . ?
C12 C5 C6 118.38(11) . . ?
C12 C5 C4 125.96(11) . . ?
C6 C5 C4 115.57(11) . . ?
C15 C6 C5 121.88(12) . . ?
C15 C6 O7 119.33(11) . . ?
C5 C6 O7 118.68(11) . . ?
C1 C8 C9 121.27(13) . . ?
C1 C8 H8 116.6(11) . . ?
C9 C8 H8 122.1(11) . . ?
C8 C9 C10 118.72(12) . . ?
C8 C9 H9 123.4(11) . . ?
C10 C9 H9 117.9(11) . . ?
C9 C10 C11 120.42(13) . . ?
C9 C10 H10 118.5(10) . . ?
C11 C10 H10 121.0(10) . . ?
C10 C11 C2 121.78(12) . . ?
C10 C11 H11 118.3(9) . . ?
C2 C11 H11 119.9(9) . . ?
C5 C12 C13 120.43(12) . . ?
C5 C12 H12 118.9(10) . . ?
C13 C12 H12 120.6(10) . . ?
C14 C13 C12 120.01(13) . . ?
C14 C13 H13 119.8(10) . . ?
C12 C13 H13 120.1(10) . . ?
C13 C14 C15 120.33(12) . . ?
C13 C14 H14 120.4(12) . . ?
C15 C14 H14 119.3(12) . . ?
C6 C15 C14 118.97(13) . . ?
C6 C15 H15 119.7(11) . . ?
C14 C15 H15 121.3(11) . . ?
N3 C16 C17 101.52(9) . . ?
N3 C16 C19 113.66(10) . . ?
C17 C16 C19 113.71(10) . . ?
N3 C16 H16 113.7(9) . . ?
C17 C16 H16 107.2(9) . . ?
C19 C16 H16 107.0(9) . . ?
C18 C17 C20 129.66(11) . . ?
C18 C17 C16 112.72(10) . . ?
C20 C17 C16 117.46(10) . . ?
C17 C18 C21 130.00(11) . . ?
C17 C18 C4 109.60(10) . . ?
C21 C18 C4 119.96(10) . . ?
C22 C19 C26 119.40(12) . . ?
C22 C19 C16 120.41(11) . . ?
C26 C19 C16 120.18(11) . . ?
O32 C20 O33 123.71(11) . . ?
O32 C20 C17 125.93(11) . . ?
O33 C20 C17 110.32(10) . . ?
C31 C21 C27 117.56(11) . . ?
C31 C21 C18 119.37(10) . . ?
C27 C21 C18 123.03(11) . . ?
C19 C22 C23 120.38(12) . . ?
C19 C22 H22 118.3(10) . . ?
C23 C22 H22 121.3(10) . . ?
C24 C23 C22 119.93(13) . . ?
C24 C23 H23 118.9(11) . . ?
C22 C23 H23 121.1(11) . . ?
C23 C24 C25 120.14(13) . . ?
C23 C24 H24 120.3(11) . . ?
C25 C24 H24 119.6(11) . . ?
C24 C25 C26 120.13(13) . . ?
C24 C25 H25 120.2(11) . . ?
C26 C25 H25 119.6(11) . . ?
C19 C26 C25 120.00(13) . . ?
C19 C26 H26 117.3(11) . . ?
C25 C26 H26 122.7(11) . . ?
C28 C27 C21 121.04(12) . . ?
C28 C27 H27 119.5(11) . . ?
C21 C27 H27 119.5(11) . . ?
C27 C28 C29 120.59(12) . . ?
C27 C28 H28 119.5(11) . . ?
C29 C28 H28 119.9(11) . . ?
C30 C29 C28 119.13(12) . . ?
C30 C29 H29 118.6(10) . . ?
C28 C29 H29 122.2(10) . . ?
C29 C30 C31 120.49(12) . . ?
C29 C30 H30 120.0(9) . . ?
C31 C30 H30 119.5(9) . . ?
C30 C31 C21 121.15(11) . . ?
C30 C31 H31 118.4(10) . . ?
C21 C31 H31 120.4(10) . . ?
O33 C34 H341 110.9(11) . . ?
O33 C34 H342 110.4(13) . . ?
H341 C34 H342 112.4(17) . . ?
O33 C34 H343 104.4(12) . . ?
H341 C34 H343 110.1(15) . . ?
H342 C34 H343 108.4(17) . . ?

loop_
_geom_bond_atom_site_label_1
_geom_bond_atom_site_label_2
_geom_bond_distance
_geom_bond_site_symmetry_2
_geom_bond_publ_flag
O7 C6 1.3940(16) . ?
O7 C1 1.3981(15) . ?
O32 C20 1.2006(15) . ?
O33 C20 1.3378(15) . ?
O33 C34 1.4520(16) . ?
N3 C2 1.3870(15) . ?
N3 C16 1.4531(14) . ?
N3 C4 1.4657(15) . ?
C1 C8 1.3849(17) . ?
C1 C2 1.4133(17) . ?
C2 C11 1.4039(17) . ?
C4 C18 1.5135(16) . ?
C4 C5 1.5149(16) . ?
C4 H4 0.989(16) . ?
C5 C12 1.3917(17) . ?
C5 C6 1.3932(17) . ?
C6 C15 1.3871(17) . ?
C8 C9 1.387(2) . ?
C8 H8 0.987(18) . ?
C9 C10 1.389(2) . ?
C9 H9 0.996(19) . ?
C10 C11 1.3917(18) . ?
C10 H10 0.964(17) . ?
C11 H11 0.993(16) . ?
C12 C13 1.3967(18) . ?
C12 H12 0.972(16) . ?
C13 C14 1.388(2) . ?
C13 H13 0.963(18) . ?
C14 C15 1.389(2) . ?
C14 H14 0.955(19) . ?
C15 H15 0.964(19) . ?
C16 C17 1.5153(16) . ?
C16 C19 1.5261(16) . ?
C16 H16 0.995(16) . ?
C17 C18 1.3423(16) . ?
C17 C20 1.4917(16) . ?
C18 C21 1.4743(16) . ?
C19 C22 1.3888(17) . ?
C19 C26 1.3908(17) . ?
C21 C31 1.4031(16) . ?
C21 C27 1.4036(17) . ?
C22 C23 1.3931(18) . ?
C22 H22 0.976(18) . ?
C23 C24 1.378(2) . ?
C23 H23 1.01(2) . ?
C24 C25 1.385(2) . ?
C24 H24 1.012(19) . ?
C25 C26 1.392(2) . ?
C25 H25 1.00(2) . ?
C26 H26 1.017(19) . ?
C27 C28 1.3855(18) . ?
C27 H27 0.947(18) . ?
C28 C29 1.3910(19) . ?
C28 H28 0.985(19) . ?
C29 C30 1.3863(19) . ?
C29 H29 0.978(18) . ?
C30 C31 1.3881(17) . ?
C30 H30 0.983(16) . ?
C31 H31 0.986(17) . ?
C34 H341 1.004(19) . ?
C34 H342 0.94(2) . ?
C34 H343 0.97(2) . ?
